data_1534248
loop_
_publ_author_name
'Belokoneva, E.L.'
'Dimitrova, O.V.'
'Ruchkina, E.A.'

_publ_section_title
;
 Synthesis and crystal structure of new phosphate Na Fe4 Fe3 (P O4)6
;
_journal_name_full Kristallografiya
_journal_page_first 54
_journal_page_last 58
_journal_volume 48
_journal_year 2003
_chemical_formula_sum 'Fe7 Na O24 P6'
_chemical_name_systematic 'Na Fe4 Fe3 (P O4)6'
_space_group_IT_number 2
_symmetry_space_group_name_Hall '-P 1'
_symmetry_space_group_name_H-M 'P -1'
_cell_angle_alpha 115.55
_cell_angle_beta 101.55
_cell_angle_gamma 101.12
_cell_formula_units_Z 1
_cell_length_a 6.495
_cell_length_b 9.718
_cell_length_c 8.014
_cell_volume 424.231
_citation_journal_id_ASTM KRISAJ
_cod_data_source_file Belokoneva_KRISAJ_2003_422.cif
_cod_data_source_block Fe7Na1O24P6
_cod_original_cell_volume 424.2307
_cod_original_formula_sum 'Fe7 Na1 O24 P6'
_cod_database_code 1534248

loop_
_symmetry_equiv_pos_as_xyz
x,y,z
-x,-y,-z

loop_
_atom_site_label
_atom_site_type_symbol
_atom_site_fract_x
_atom_site_fract_y
_atom_site_fract_z
_atom_site_occupancy
_atom_site_U_iso_or_equiv
O7 O-2 0.4087 0.3468 0.8956 1 0.0
P1 P+5 0.5395 0.7662 0.6196 1 0.0
O10 O-2 0.2929 0.0608 0.253 1 0.0
O8 O-2 0.1659 0.7055 0.0759 1 0.0
O5 O-2 0.7941 0.5347 0.8252 1 0.0
Fe3 Fe+2 0.5205 0.47556 0.1942 1 0.0
O11 O-2 0.5041 0.2951 0.2407 1 0.0
O4 O-2 0.9576 0.8342 0.3682 1 0.0
P2 P+5 0.742 0.8323 0.2423 1 0.0
O3 O-2 0.964 0.2415 0.1969 1 0.0
Na1 Na+1 0.5 0 0 1 0.0
Fe4 Fe+3 0.274 0.88843 0.3444 1 0.0
P3 P+5 0.0336 0.6274 0.8607 1 0.0
O1 O-2 0.6096 0.9139 0.3752 1 0.0
O6 O-2 0.8639 0.494 0.2616 1 0.0
O12 O-2 0.3603 0.3418 0.5256 1 0.0
Fe2 Fe+2 0.9936 0.71407 0.5255 1 0.0
Fe1 Fe+2 0 0 0 1 0.0
O9 O-2 0.683 0.2299 0.4914 1 0.0
O2 O-2 0.7971 0.8664 0.1791 1 0.0
